data_2018812
loop_
_publ_author_name
'Karmakar, Anirban'
'Platero-Prats, Ana E.'
'\"Ohrstr\"om, Lars'

_publ_section_title
;
 A new methanol solvate and Hirshfeld analysis of \p-stacking in
 2,3,6,7,10,11-hexahydroxytriphenylene solvates
;
_journal_coeditor_code CU3018
_journal_issue 3
_journal_name_full 'Acta Crystallographica Section C'
_journal_page_first 251
_journal_page_last 254
_journal_paper_doi 10.1107/S0108270113001893
_journal_volume 69
_journal_year 2013
_chemical_formula_iupac 'C18 H12 O6 , C H4 O'
_chemical_formula_moiety 'C18 H12 O6, C H4 O'
_chemical_formula_sum 'C19 H16 O7'
_chemical_formula_weight 356.32
_chemical_name_systematic
;
2,3,6,7,10,11-Hexahydroxytriphenylene methanol monosolvate
;
_space_group_IT_number 2
_symmetry_cell_setting triclinic
_symmetry_space_group_name_Hall '-P 1'
_symmetry_space_group_name_H-M 'P -1'
_atom_sites_solution_hydrogens geom
_atom_sites_solution_primary direct
_atom_sites_solution_secondary difmap
_audit_creation_method SHELXL97
_cell_angle_alpha 62.880(10)
_cell_angle_beta 71.890(10)
_cell_angle_gamma 77.782(9)
_cell_formula_units_Z 2
_cell_length_a 7.5894(7)
_cell_length_b 10.5500(10)
_cell_length_c 11.238(2)
_cell_measurement_reflns_used 1226
_cell_measurement_temperature 293(2)
_cell_measurement_theta_max 28.8117
_cell_measurement_theta_min 3.4213
_cell_volume 758.60(18)
_computing_cell_refinement 'CrysAlis PRO (Agilent, 2011)'
_computing_data_collection 'CrysAlis PRO (Agilent, 2011)'
_computing_data_reduction 'CrysAlis PRO (Agilent, 2011)'
_computing_molecular_graphics
;
TOPOS (Blatov <i>et al.</i>, 2000) and CrystalExplorer (McKinnon <i>et
al.</i>, 2004)
;
_computing_publication_material 'publCIF (Westrip, 2010)'
_computing_structure_refinement 'SHELXL97 (Sheldrick, 2008)'
_computing_structure_solution 'SHELXS97 (Sheldrick, 2008)'
_diffrn_ambient_temperature 293(2)
_diffrn_detector_area_resol_mean 16.5467
_diffrn_measured_fraction_theta_full 0.979
_diffrn_measured_fraction_theta_max 0.979
_diffrn_measurement_device_type 'Agilent Xcalibur Sapphire3'
_diffrn_measurement_method \w
_diffrn_radiation_monochromator graphite
_diffrn_radiation_source 'fine-focus sealed tube'
_diffrn_radiation_type MoK\a
_diffrn_radiation_wavelength 0.71073
_diffrn_reflns_av_R_equivalents 0.0318
_diffrn_reflns_av_sigmaI/netI 0.0662
_diffrn_reflns_limit_h_max 8
_diffrn_reflns_limit_h_min -9
_diffrn_reflns_limit_k_max 10
_diffrn_reflns_limit_k_min -12
_diffrn_reflns_limit_l_max 8
_diffrn_reflns_limit_l_min -13
_diffrn_reflns_number 4609
_diffrn_reflns_theta_full 25.03
_diffrn_reflns_theta_max 25.03
_diffrn_reflns_theta_min 3.43
_exptl_absorpt_coefficient_mu 0.120
_exptl_absorpt_correction_type none
_exptl_crystal_colour colourless
_exptl_crystal_density_diffrn 1.560
_exptl_crystal_density_method 'not measured'
_exptl_crystal_description prismatic
_exptl_crystal_F_000 372
_exptl_crystal_size_max 0.15
_exptl_crystal_size_mid 0.10
_exptl_crystal_size_min 0.10
_refine_diff_density_max 0.220
_refine_diff_density_min -0.235
_refine_ls_extinction_method none
_refine_ls_goodness_of_fit_ref 0.974
_refine_ls_hydrogen_treatment mixed
_refine_ls_matrix_type full
_refine_ls_number_parameters 255
_refine_ls_number_reflns 2673
_refine_ls_number_restraints 0
_refine_ls_restrained_S_all 0.974
_refine_ls_R_factor_all 0.0956
_refine_ls_R_factor_gt 0.0525
_refine_ls_shift/su_max 0.000
_refine_ls_shift/su_mean 0.000
_refine_ls_structure_factor_coef Fsqd
_refine_ls_weighting_details 'calc w=1/[\s^2^(Fo^2^)+(0.0272P)^2^+0.0000P] where P=(Fo^2^+2Fc^2^)/3'
_refine_ls_weighting_scheme calc
_refine_ls_wR_factor_gt 0.0927
_refine_ls_wR_factor_ref 0.1141
_reflns_number_gt 1613
_reflns_number_total 2683
_reflns_threshold_expression I>2\s(I)
_cod_data_source_file cu3018.cif
_cod_data_source_block I
_cod_original_cell_volume 758.6(2)
_cod_database_code 2018812
_cod_database_fobs_code 2018812

loop_
_symmetry_equiv_pos_as_xyz
'x, y, z'
'-x, -y, -z'

loop_
_atom_site_type_symbol
_atom_site_label
_atom_site_fract_x
_atom_site_fract_y
_atom_site_fract_z
_atom_site_U_iso_or_equiv
_atom_site_adp_type
_atom_site_calc_flag
_atom_site_refinement_flags
_atom_site_occupancy
_atom_site_symmetry_multiplicity
C C1 0.3146(3) 0.7214(3) 0.2703(2) 0.0239(6) Uani d . 1 1
C C2 0.3288(3) 0.8232(3) 0.1359(3) 0.0275(7) Uani d . 1 1
C C3 0.4466(3) 0.7925(3) 0.0299(2) 0.0284(7) Uani d . 1 1
H H3 0.4571 0.8611 -0.0604 0.034 Uiso calc R 1 1
C C4 0.5514(3) 0.6605(3) 0.0547(2) 0.0231(6) Uani d . 1 1
C C5 0.5359(3) 0.5573(3) 0.1910(2) 0.0228(6) Uani d . 1 1
C C6 0.4140(3) 0.5916(3) 0.2982(2) 0.0252(6) Uani d . 1 1
H H6 0.4014 0.5246 0.3892 0.030 Uiso calc R 1 1
C C7 0.6753(3) 0.6292(3) -0.0595(2) 0.0216(6) Uani d . 1 1
C C8 0.6914(3) 0.7293(3) -0.1974(2) 0.0271(7) Uani d . 1 1
H H8 0.6223 0.8173 -0.2161 0.033 Uiso calc R 1 1
C C9 0.8055(3) 0.7008(3) -0.3045(2) 0.0267(7) Uani d . 1 1
C C10 0.9118(3) 0.5704(3) -0.2788(2) 0.0259(6) Uani d . 1 1
C C11 0.8989(3) 0.4713(3) -0.1463(2) 0.0259(6) Uani d . 1 1
H H11 0.9701 0.3844 -0.1299 0.031 Uiso calc R 1 1
C C12 0.7807(3) 0.4964(3) -0.0330(2) 0.0216(6) Uani d . 1 1
C C13 0.6441(3) 0.4192(3) 0.2191(2) 0.0217(6) Uani d . 1 1
C C14 0.7650(3) 0.3904(3) 0.1080(2) 0.0224(6) Uani d . 1 1
C C15 0.8691(3) 0.2565(3) 0.1398(2) 0.0283(7) Uani d . 1 1
H H15 0.9477 0.2350 0.0682 0.034 Uiso calc R 1 1
C C16 0.8577(3) 0.1580(3) 0.2720(2) 0.0282(7) Uani d . 1 1
C C17 0.7369(3) 0.1865(3) 0.3810(2) 0.0264(7) Uani d . 1 1
C C18 0.6328(3) 0.3143(3) 0.3536(2) 0.0250(6) Uani d . 1 1
H H18 0.5518 0.3322 0.4267 0.030 Uiso calc R 1 1
C C19 0.2436(4) 0.1776(4) 0.7644(3) 0.0634(11) Uani d . 1 1
H H19A 0.2889 0.2103 0.8155 0.095 Uiso calc R 1 1
H H19B 0.3354 0.1103 0.7391 0.095 Uiso calc R 1 1
H H19C 0.1308 0.1322 0.8204 0.095 Uiso calc R 1 1
O O1 0.1978(2) 0.7616(2) 0.37271(17) 0.0344(5) Uani d . 1 1
H H1A 0.153(4) 0.692(3) 0.442(3) 0.052 Uiso d . 1 1
O O2 0.2335(3) 0.9551(2) 0.10383(19) 0.0490(7) Uani d . 1 1
H H2A 0.169(4) 0.958(4) 0.173(3) 0.073 Uiso d . 1 1
O O9 0.8190(3) 0.7971(2) -0.43977(17) 0.0400(6) Uani d . 1 1
H H9A 0.762(4) 0.878(3) -0.448(3) 0.060 Uiso d . 1 1
O O10 1.0239(2) 0.5496(2) -0.39215(17) 0.0363(6) Uani d . 1 1
H H10A 1.078(4) 0.465(3) -0.368(3) 0.054 Uiso d . 1 1
O O16 0.9705(3) 0.0325(2) 0.29697(18) 0.0418(6) Uani d . 1 1
H H16A 0.958(4) -0.024(3) 0.381(3) 0.063 Uiso d . 1 1
O O17 0.7298(3) 0.0807(2) 0.51404(19) 0.0392(6) Uani d . 1 1
H H17A 0.739(4) 0.124(4) 0.556(3) 0.059 Uiso d . 1 1
O O19 0.2076(3) 0.2963(2) 0.6428(2) 0.0571(7) Uani d . 1 1
H H19 0.1792 0.2675 0.5953 0.086 Uiso calc R 1 1

loop_
_atom_site_aniso_label
_atom_site_aniso_U_11
_atom_site_aniso_U_22
_atom_site_aniso_U_33
_atom_site_aniso_U_12
_atom_site_aniso_U_13
_atom_site_aniso_U_23
C1 0.0267(14) 0.0237(16) 0.0193(13) -0.0005(11) 0.0013(11) -0.0124(12)
C2 0.0293(15) 0.0217(16) 0.0244(15) 0.0061(12) -0.0043(12) -0.0085(12)
C3 0.0339(15) 0.0270(17) 0.0168(13) 0.0020(12) -0.0023(12) -0.0074(12)
C4 0.0241(14) 0.0244(16) 0.0189(13) 0.0000(11) -0.0037(11) -0.0093(12)
C5 0.0214(13) 0.0253(16) 0.0183(13) -0.0027(11) -0.0023(11) -0.0076(12)
C6 0.0303(14) 0.0229(16) 0.0171(13) 0.0025(12) -0.0033(11) -0.0076(11)
C7 0.0211(13) 0.0215(15) 0.0208(13) -0.0012(11) -0.0023(11) -0.0097(12)
C8 0.0297(14) 0.0219(16) 0.0259(15) 0.0020(11) -0.0032(12) -0.0110(12)
C9 0.0304(15) 0.0254(16) 0.0180(14) -0.0012(12) -0.0032(11) -0.0059(12)
C10 0.0287(14) 0.0294(17) 0.0203(14) -0.0028(12) 0.0006(11) -0.0150(12)
C11 0.0287(14) 0.0230(16) 0.0239(14) 0.0010(11) -0.0050(12) -0.0104(12)
C12 0.0214(13) 0.0238(16) 0.0190(13) -0.0020(11) -0.0016(11) -0.0106(11)
C13 0.0256(14) 0.0200(15) 0.0194(13) -0.0017(11) -0.0052(11) -0.0085(11)
C14 0.0244(14) 0.0235(15) 0.0198(13) -0.0006(11) -0.0057(11) -0.0099(12)
C15 0.0336(15) 0.0289(17) 0.0201(14) 0.0025(12) -0.0021(11) -0.0135(12)
C16 0.0332(15) 0.0217(16) 0.0252(15) 0.0058(12) -0.0070(12) -0.0098(12)
C17 0.0358(15) 0.0231(16) 0.0162(13) 0.0018(12) -0.0058(11) -0.0070(12)
C18 0.0304(15) 0.0230(16) 0.0199(14) 0.0013(12) -0.0016(11) -0.0118(12)
C19 0.070(2) 0.054(3) 0.073(3) 0.0022(19) -0.033(2) -0.026(2)
O1 0.0467(12) 0.0274(12) 0.0180(10) 0.0062(9) 0.0019(9) -0.0105(8)
O2 0.0601(14) 0.0326(13) 0.0299(12) 0.0203(11) 0.0014(10) -0.0108(10)
O9 0.0579(14) 0.0293(13) 0.0174(10) 0.0066(10) -0.0011(9) -0.0065(9)
O10 0.0497(13) 0.0282(12) 0.0209(10) 0.0030(9) 0.0044(9) -0.0128(9)
O16 0.0572(13) 0.0278(13) 0.0245(10) 0.0165(10) -0.0051(10) -0.0094(9)
O17 0.0667(13) 0.0240(12) 0.0197(11) 0.0066(10) -0.0094(9) -0.0082(9)
O19 0.0813(16) 0.0464(16) 0.0557(15) 0.0184(12) -0.0336(12) -0.0309(12)

loop_
_atom_type_symbol
_atom_type_description
_atom_type_scat_dispersion_real
_atom_type_scat_dispersion_imag
_atom_type_scat_source
C C 0.0033 0.0016 'International Tables Vol C Tables 4.2.6.8 and 6.1.1.4'
H H 0.0000 0.0000 'International Tables Vol C Tables 4.2.6.8 and 6.1.1.4'
O O 0.0106 0.0060 'International Tables Vol C Tables 4.2.6.8 and 6.1.1.4'

loop_
_geom_angle_atom_site_label_1
_geom_angle_atom_site_label_2
_geom_angle_atom_site_label_3
_geom_angle_site_symmetry_1
_geom_angle_site_symmetry_3
_geom_angle
C6 C1 C2 . . 120.9(2)
C6 C1 O1 . 1 123.1(2)
C2 C1 O1 . 1 116.0(2)
C6 C1 O1 . . 123.1(2)
C2 C1 O1 . . 116.0(2)
O1 C1 O1 1 . 0.00(15)
O2 C2 C3 . . 118.2(2)
O2 C2 C1 . . 122.7(2)
C3 C2 C1 . . 119.0(2)
C2 C3 C4 . . 121.6(2)
C2 C3 H3 . . 119.2
C4 C3 H3 . . 119.2
C3 C4 C5 . . 119.2(2)
C3 C4 C7 . . 120.9(2)
C5 C4 C7 . . 119.9(2)
C4 C5 C6 . . 118.1(2)
C4 C5 C13 . . 120.1(2)
C6 C5 C13 . . 121.9(2)
C1 C6 C5 . . 121.2(2)
C1 C6 H6 . . 119.4
C5 C6 H6 . . 119.4
C8 C7 C12 . . 118.4(2)
C8 C7 C4 . . 121.3(2)
C12 C7 C4 . . 120.3(2)
C9 C8 C7 . . 121.8(2)
C9 C8 H8 . . 119.1
C7 C8 H8 . . 119.1
C8 C9 O9 . . 122.1(2)
C8 C9 C10 . . 120.1(2)
O9 C9 C10 . . 117.9(2)
C11 C10 O10 . . 123.9(2)
C11 C10 C9 . . 119.5(2)
O10 C10 C9 . . 116.7(2)
C10 C11 C12 . . 122.0(2)
C10 C11 H11 . . 119.0
C12 C11 H11 . . 119.0
C7 C12 C11 . . 118.3(2)
C7 C12 C14 . . 119.6(2)
C11 C12 C14 . . 122.1(2)
C18 C13 C14 . . 118.8(2)
C18 C13 C5 . . 121.5(2)
C14 C13 C5 . . 119.7(2)
C15 C14 C13 . . 117.8(2)
C15 C14 C12 . . 121.7(2)
C13 C14 C12 . . 120.5(2)
C16 C15 C14 . . 121.8(2)
C16 C15 H15 . . 119.1
C14 C15 H15 . . 119.1
C15 C16 O16 . . 119.2(2)
C15 C16 C17 . . 120.0(2)
O16 C16 C17 . . 120.7(2)
C18 C17 O17 . 1 123.1(2)
C18 C17 O17 . . 123.1(2)
O17 C17 O17 1 . 0.0(3)
C18 C17 C16 . . 119.6(2)
O17 C17 C16 1 . 117.3(2)
O17 C17 C16 . . 117.3(2)
C17 C18 C13 . . 121.9(2)
C17 C18 H18 . . 119.0
C13 C18 H18 . . 119.0
O19 C19 H19A . . 109.5
O19 C19 H19B . . 109.5
H19A C19 H19B . . 109.5
O19 C19 H19C . . 109.5
H19A C19 H19C . . 109.5
H19B C19 H19C . . 109.5
O1 O1 C1 1 . 0(10)
O1 O1 H1A 1 . 0(10)
C1 O1 H1A . . 111(2)
C2 O2 H2A . . 108(2)
C9 O9 H9A . . 113(2)
C10 O10 H10A . . 111(2)
C16 O16 H16A . . 115(2)
O17 O17 C17 1 . 0(10)
O17 O17 H17A 1 . 0(10)
C17 O17 H17A . . 103(2)
C19 O19 H19 . . 109.5

loop_
_geom_bond_atom_site_label_1
_geom_bond_atom_site_label_2
_geom_bond_site_symmetry_2
_geom_bond_distance
C1 C6 . 1.364(3)
C1 C2 . 1.383(3)
C1 O1 1 1.393(3)
C1 O1 . 1.393(3)
C2 O2 . 1.367(3)
C2 C3 . 1.375(3)
C3 C4 . 1.402(3)
C3 H3 . 0.9300
C4 C5 . 1.403(3)
C4 C7 . 1.465(3)
C5 C6 . 1.414(3)
C5 C13 . 1.460(3)
C6 H6 . 0.9300
C7 C8 . 1.406(3)
C7 C12 . 1.408(3)
C8 C9 . 1.364(3)
C8 H8 . 0.9300
C9 O9 . 1.375(3)
C9 C10 . 1.393(3)
C10 C11 . 1.361(3)
C10 O10 . 1.377(3)
C11 C12 . 1.412(3)
C11 H11 . 0.9300
C12 C14 . 1.450(3)
C13 C18 . 1.397(3)
C13 C14 . 1.417(3)
C14 C15 . 1.411(3)
C15 C16 . 1.359(3)
C15 H15 . 0.9300
C16 O16 . 1.377(3)
C16 C17 . 1.397(3)
C17 C18 . 1.364(3)
C17 O17 1 1.393(3)
C17 O17 . 1.393(3)
C18 H18 . 0.9300
C19 O19 . 1.427(3)
C19 H19A . 0.9600
C19 H19B . 0.9600
C19 H19C . 0.9600
O1 O1 1 0.000(6)
O1 H1A . 0.83(3)
O2 H2A . 0.79(3)
O9 H9A . 0.85(3)
O10 H10A . 0.86(3)
O16 H16A . 0.84(3)
O17 O17 1 0.000(9)
O17 H17A . 0.81(4)
O19 H19 . 0.8200

loop_
_geom_hbond_atom_site_label_D
_geom_hbond_atom_site_label_H
_geom_hbond_atom_site_label_A
_geom_hbond_site_symmetry_A
_geom_hbond_distance_DH
_geom_hbond_distance_HA
_geom_hbond_distance_DA
_geom_hbond_angle_DHA
O16 H16A O17 1 0.84(3) 2.35(3) 2.741(3) 109(2)
O9 H9A O17 1_564 0.85(3) 1.96(3) 2.761(3) 158(3)
O17 H17A O1 2_666 0.81(4) 1.93(4) 2.729(3) 170(3)
O10 H10A O19 1_654 0.86(3) 1.81(3) 2.655(3) 168(3)
O2 H2A O1 1 0.79(3) 2.29(3) 2.734(3) 116(3)
O2 H2A O16 1_465 0.79(3) 2.00(3) 2.756(2) 159(3)
O1 H1A O10 1_456 0.83(3) 1.90(3) 2.724(3) 172(3)
O19 H19 O9 2_667 0.82(4) 2.14(4) 2.939(3) 164(4)

loop_
_geom_torsion_atom_site_label_1
_geom_torsion_atom_site_label_2
_geom_torsion_atom_site_label_3
_geom_torsion_atom_site_label_4
_geom_torsion_site_symmetry_1
_geom_torsion_site_symmetry_4
_geom_torsion
C6 C1 C2 O2 . . -179.1(3)
O1 C1 C2 O2 1 . -0.7(4)
O1 C1 C2 O2 . . -0.7(4)
C6 C1 C2 C3 . . -0.7(4)
O1 C1 C2 C3 1 . 177.8(2)
O1 C1 C2 C3 . . 177.8(2)
O2 C2 C3 C4 . . 179.0(3)
C1 C2 C3 C4 . . 0.5(4)
C2 C3 C4 C5 . . -0.2(4)
C2 C3 C4 C7 . . 179.6(3)
C3 C4 C5 C6 . . 0.0(4)
C7 C4 C5 C6 . . -179.7(2)
C3 C4 C5 C13 . . -179.8(2)
C7 C4 C5 C13 . . 0.4(4)
C2 C1 C6 C5 . . 0.6(4)
O1 C1 C6 C5 1 . -177.8(2)
O1 C1 C6 C5 . . -177.8(2)
C4 C5 C6 C1 . . -0.2(4)
C13 C5 C6 C1 . . 179.6(2)
C3 C4 C7 C8 . . -0.9(4)
C5 C4 C7 C8 . . 178.8(3)
C3 C4 C7 C12 . . 179.5(2)
C5 C4 C7 C12 . . -0.7(4)
C12 C7 C8 C9 . . -0.1(4)
C4 C7 C8 C9 . . -179.6(3)
C7 C8 C9 O9 . . 178.6(3)
C7 C8 C9 C10 . . -0.7(4)
C8 C9 C10 C11 . . 0.8(4)
O9 C9 C10 C11 . . -178.6(3)
C8 C9 C10 O10 . . -179.9(3)
O9 C9 C10 O10 . . 0.7(4)
O10 C10 C11 C12 . . -179.3(3)
C9 C10 C11 C12 . . -0.1(4)
C8 C7 C12 C11 . . 0.8(4)
C4 C7 C12 C11 . . -179.7(2)
C8 C7 C12 C14 . . -179.2(2)
C4 C7 C12 C14 . . 0.4(4)
C10 C11 C12 C7 . . -0.7(4)
C10 C11 C12 C14 . . 179.2(3)
C4 C5 C13 C18 . . 179.7(3)
C6 C5 C13 C18 . . -0.2(4)
C4 C5 C13 C14 . . 0.2(4)
C6 C5 C13 C14 . . -179.7(3)
C18 C13 C14 C15 . . -0.4(4)
C5 C13 C14 C15 . . 179.1(2)
C18 C13 C14 C12 . . 180.0(2)
C5 C13 C14 C12 . . -0.5(4)
C7 C12 C14 C15 . . -179.4(3)
C11 C12 C14 C15 . . 0.7(4)
C7 C12 C14 C13 . . 0.2(4)
C11 C12 C14 C13 . . -179.7(3)
C13 C14 C15 C16 . . -1.0(4)
C12 C14 C15 C16 . . 178.6(3)
C14 C15 C16 O16 . . -176.3(3)
C14 C15 C16 C17 . . 1.7(4)
C15 C16 C17 C18 . . -0.9(4)
O16 C16 C17 C18 . . 177.1(3)
C15 C16 C17 O17 . 1 179.2(3)
O16 C16 C17 O17 . 1 -2.8(4)
C15 C16 C17 O17 . . 179.2(3)
O16 C16 C17 O17 . . -2.8(4)
O17 C17 C18 C13 1 . 179.3(3)
O17 C17 C18 C13 . . 179.3(3)
C16 C17 C18 C13 . . -0.6(4)
C14 C13 C18 C17 . . 1.2(4)
C5 C13 C18 C17 . . -178.3(3)
C6 C1 O1 O1 . 1 0.0(2)
C2 C1 O1 O1 . 1 0.00(18)
C18 C17 O17 O17 . 1 0.00(9)
C16 C17 O17 O17 . 1 0.00(12)
